data_7249618
loop_
_publ_author_name
'Shen, Yue'
'Jin, Jiu-Zeng'
'Yang, Zhen-Yu'
'Zhao, Jie'
'Liu, Bin-Qiu'
'Zhang, Ju-Wen'

_publ_section_title
;
 Syntheses and properties of two pH-directed types of cobalt--lanthanoid
 heterometallic complexes constructed from 2,5-dichlorobenzoate and
 1,10-phenanthroline
;
_journal_issue 48
_journal_name_full CrystEngComm
_journal_page_first 6873
_journal_page_last 6882
_journal_paper_doi 10.1039/D4CE00886C
_journal_volume 26
_journal_year 2024
_chemical_formula_moiety 'C94 H46 Cl20 Co2 N4 O20 Yb2'
_chemical_formula_sum 'C94 H46 Cl20 Co2 N4 O20 Yb2'
_chemical_formula_weight 2724.29
_space_group_crystal_system monoclinic
_space_group_IT_number 14
_space_group_name_Hall '-P 2yn'
_space_group_name_H-M_alt 'P 1 21/n 1'
_atom_sites_solution_hydrogens geom
_atom_sites_solution_primary dual
_audit_creation_date 2022-01-25
_audit_creation_method
;
Olex2 1.3-alpha
(compiled 2020.11.12 svn.r5f609507 for OlexSys, GUI svn.r6403)
;
_audit_update_record
;
2022-07-08 deposited with the CCDC.	2024-11-14 downloaded from the CCDC.
;
_cell_angle_alpha 90
_cell_angle_beta 107.317(2)
_cell_angle_gamma 90
_cell_formula_units_Z 2
_cell_length_a 13.6555(18)
_cell_length_b 27.197(3)
_cell_length_c 14.1467(18)
_cell_measurement_reflns_used 9807
_cell_measurement_temperature 296.15
_cell_measurement_theta_max 31.57
_cell_measurement_theta_min 2.36
_cell_volume 5015.8(11)
_computing_cell_refinement 'SAINT V8.18C (?, 2016)'
_computing_data_reduction 'SAINT V8.18C (?, 2016)'
_computing_molecular_graphics 'Olex2 1.3-alpha (Dolomanov et al., 2009)'
_computing_publication_material 'Olex2 1.3-alpha (Dolomanov et al., 2009)'
_computing_structure_refinement 'SHELXL 2018/3 (Sheldrick, 2015)'
_computing_structure_solution 'ShelXT 2018/3 (Sheldrick, 2015)'
_diffrn_ambient_temperature 296.15
_diffrn_measured_fraction_theta_full 0.999
_diffrn_measured_fraction_theta_max 0.898
_diffrn_measurement_device_type 'Bruker APEX-II CCD'
_diffrn_measurement_method '\f and \w scans'
_diffrn_radiation_monochromator graphite
_diffrn_radiation_type MoK\a
_diffrn_radiation_wavelength 0.71073
_diffrn_reflns_av_R_equivalents 0.0406
_diffrn_reflns_av_unetI/netI 0.0522
_diffrn_reflns_Laue_measured_fraction_full 0.999
_diffrn_reflns_Laue_measured_fraction_max 0.898
_diffrn_reflns_limit_h_max 18
_diffrn_reflns_limit_h_min -19
_diffrn_reflns_limit_k_max 34
_diffrn_reflns_limit_k_min -41
_diffrn_reflns_limit_l_max 21
_diffrn_reflns_limit_l_min -18
_diffrn_reflns_number 41719
_diffrn_reflns_point_group_measured_fraction_full 0.999
_diffrn_reflns_point_group_measured_fraction_max 0.898
_diffrn_reflns_theta_full 25.242
_diffrn_reflns_theta_max 32.659
_diffrn_reflns_theta_min 1.497
_diffrn_source_current 30.0
_diffrn_source_power 1.2
_diffrn_source_voltage 40.0
_diffrn_standards_number 0
_exptl_absorpt_coefficient_mu 2.776
_exptl_absorpt_correction_type none
_exptl_crystal_density_diffrn 1.804
_exptl_crystal_F_000 2664
_refine_diff_density_max 1.673
_refine_diff_density_min -1.743
_refine_diff_density_rms 0.123
_refine_ls_extinction_method none
_refine_ls_goodness_of_fit_ref 1.158
_refine_ls_hydrogen_treatment constr
_refine_ls_matrix_type full
_refine_ls_number_parameters 640
_refine_ls_number_reflns 16519
_refine_ls_number_restraints 0
_refine_ls_restrained_S_all 1.158
_refine_ls_R_factor_all 0.0727
_refine_ls_R_factor_gt 0.0497
_refine_ls_shift/su_max 0.002
_refine_ls_shift/su_mean 0.000
_refine_ls_structure_factor_coef Fsqd
_refine_ls_weighting_details 'w=1/[\s^2^(Fo^2^)+(0.0181P)^2^+12.4549P] where P=(Fo^2^+2Fc^2^)/3'
_refine_ls_weighting_scheme calc
_refine_ls_wR_factor_gt 0.0940
_refine_ls_wR_factor_ref 0.1013
_reflns_Friedel_coverage 0.000
_reflns_number_gt 12863
_reflns_number_total 16519
_reflns_threshold_expression 'I > 2\s(I)'
_cod_data_source_file d4ce00886c2.cif
_cod_data_source_block 1_CCDC7
_cod_depositor_comments 'Adding full bibliography for 7249611--7249621.cif.'
_cod_database_code 7249618
_shelx_shelxl_version_number 2018/3
_shelx_space_group_comment
;
The symmetry employed for this shelxl refinement is uniquely defined
by the following loop, which should always be used as a source of
symmetry information in preference to the above space-group names.
They are only intended as comments.
;
_olex2_refinement_description
;
1. Fixed Uiso
 At 1.2 times of:
  All C(H) groups
2.a Aromatic/amide H refined with riding coordinates:
 C10(H10), C24(H24), C34(H34), C38(H38), C42(H42), C44(H44), C47(H47), C3(H3),
 C13(H13), C27(H27), C7(H7), C29(H29), C15(H15), C31(H31), C17(H17), C9(H9),
 C37(H37), C39(H39), C5(H5), C41(H41), C43(H43), C11(H11), C23(H23)
;
_olex2_submission_special_instructions 'No special instructions were received'

loop_
_space_group_symop_operation_xyz
'x, y, z'
'-x+1/2, y+1/2, -z+1/2'
'-x, -y, -z'
'x-1/2, -y-1/2, z-1/2'

loop_
_atom_site_label
_atom_site_type_symbol
_atom_site_fract_x
_atom_site_fract_y
_atom_site_fract_z
_atom_site_U_iso_or_equiv
_atom_site_adp_type
_atom_site_occupancy
_atom_site_site_symmetry_order
_atom_site_calc_flag
_atom_site_refinement_flags_posn
_atom_site_refinement_flags_adp
_atom_site_refinement_flags_occupancy
_atom_site_disorder_assembly
_atom_site_disorder_group
Yb1 Yb 0.57689(2) 0.56202(2) 0.52170(2) 0.02172(4) Uani 1 1 d . . . . .
Co1 Co 0.74115(5) 0.68390(2) 0.61388(5) 0.03790(14) Uani 1 1 d . . . . .
Cl03 Cl 0.80637(11) 0.59063(6) 0.93575(11) 0.0618(4) Uani 1 1 d . . . . .
Cl04 Cl 0.89044(12) 0.49582(6) 0.58226(14) 0.0723(4) Uani 1 1 d . . . . .
Cl05 Cl 0.16730(12) 0.65161(7) 0.28983(13) 0.0772(5) Uani 1 1 d . . . . .
Cl06 Cl 0.45749(13) 0.48376(7) 0.83808(12) 0.0746(5) Uani 1 1 d . . . . .
Cl07 Cl 0.80037(16) 0.48114(7) 0.24183(14) 0.0864(6) Uani 1 1 d . . . . .
Cl08 Cl 0.47954(16) 0.79929(6) 0.55063(17) 0.0946(7) Uani 1 1 d . . . . .
Cl09 Cl 0.80239(18) 0.29487(6) 0.36883(16) 0.0891(6) Uani 1 1 d . . . . .
Cl0A Cl 0.86752(16) 0.70319(7) 0.34248(18) 0.0920(7) Uani 1 1 d . . . . .
Cl0B Cl 0.92028(15) 0.45538(11) 0.89750(18) 0.1214(9) Uani 1 1 d . . . . .
Cl0C Cl 0.34811(18) 0.63619(14) 0.8725(2) 0.1449(12) Uani 1 1 d . . . . .
O1 O 0.5844(2) 0.42901(10) 0.4646(3) 0.0415(8) Uani 1 1 d . . . . .
O4 O 0.6706(2) 0.49946(10) 0.4863(3) 0.0410(8) Uani 1 1 d . . . . .
O6 O 0.6061(3) 0.71613(12) 0.5456(3) 0.0490(9) Uani 1 1 d . . . . .
O8 O 0.5424(3) 0.64287(11) 0.5109(3) 0.0506(9) Uani 1 1 d . . . . .
O10 O 0.5497(2) 0.49297(10) 0.6044(2) 0.0343(6) Uani 1 1 d . . . . .
O5 O 0.6486(3) 0.58294(12) 0.6806(2) 0.0449(8) Uani 1 1 d . . . . .
O3 O 0.4880(3) 0.42723(12) 0.6511(2) 0.0479(9) Uani 1 1 d . . . . .
O7 O 0.7177(3) 0.59665(11) 0.4958(3) 0.0417(8) Uani 1 1 d . . . . .
O2 O 0.6917(3) 0.65967(13) 0.7260(3) 0.0503(9) Uani 1 1 d . . . . .
O9 O 0.7871(3) 0.66854(12) 0.4947(3) 0.0530(9) Uani 1 1 d . . . . .
N1 N 0.8206(3) 0.74946(13) 0.6499(3) 0.0398(9) Uani 1 1 d . . . . .
C1 C 0.7977(3) 0.61136(17) 0.3721(3) 0.0364(9) Uani 1 1 d . . . . .
N2 N 0.8873(3) 0.65914(16) 0.7059(4) 0.0493(10) Uani 1 1 d . . . . .
C4 C 0.7588(3) 0.42587(15) 0.4741(3) 0.0322(9) Uani 1 1 d . . . . .
C6 C 0.6631(3) 0.45405(14) 0.4756(3) 0.0311(8) Uani 1 1 d . . . . .
C8 C 0.5469(3) 0.46319(14) 0.6699(3) 0.0282(8) Uani 1 1 d . . . . .
C10 C 0.7832(3) 0.56207(19) 0.3451(3) 0.0410(10) Uani 1 1 d . . . . .
H10 H 0.749340 0.541591 0.377764 0.049 Uiso 1 1 calc R U . . .
C12 C 0.8586(4) 0.44212(18) 0.5144(4) 0.0424(10) Uani 1 1 d . . . . .
C14 C 0.9531(4) 0.6967(2) 0.7405(4) 0.0474(12) Uani 1 1 d . . . . .
C16 C 0.5329(3) 0.68787(14) 0.5113(3) 0.0328(9) Uani 1 1 d . . . . .
C18 C 0.6164(4) 0.61456(17) 0.8237(3) 0.0387(10) Uani 1 1 d . . . . .
C20 C 0.6199(3) 0.46824(14) 0.7721(3) 0.0313(8) Uani 1 1 d . . . . .
C22 C 0.9183(4) 0.74461(19) 0.7076(4) 0.0432(11) Uani 1 1 d . . . . .
C24 C 0.7434(4) 0.38023(16) 0.4295(4) 0.0379(10) Uani 1 1 d . . . . .
H24 H 0.677060 0.368184 0.403458 0.046 Uiso 1 1 calc R U . . .
C26 C 0.5860(4) 0.47425(17) 0.8543(3) 0.0422(10) Uani 1 1 d . . . . .
C28 C 0.7642(3) 0.62694(15) 0.4598(3) 0.0297(8) Uani 1 1 d . . . . .
C30 C 0.6781(4) 0.60350(17) 0.9180(4) 0.0414(10) Uani 1 1 d . . . . .
C32 C 0.3974(4) 0.75634(19) 0.4768(4) 0.0526(13) Uani 1 1 d . . . . .
C34 C 0.3549(3) 0.67720(17) 0.4073(4) 0.0391(10) Uani 1 1 d . . . . .
H34 H 0.372955 0.644838 0.399182 0.047 Uiso 1 1 calc R U . . .
C36 C 0.6562(3) 0.61896(17) 0.7365(3) 0.0356(9) Uani 1 1 d . . . . .
C38 C 0.7237(4) 0.46338(19) 0.7863(4) 0.0436(11) Uani 1 1 d . . . . .
H38 H 0.748323 0.460612 0.731918 0.052 Uiso 1 1 calc R U . . .
C40 C 0.8253(5) 0.35239(19) 0.4230(4) 0.0510(13) Uani 1 1 d . . . . .
C42 C 0.6546(5) 0.4741(2) 0.9486(4) 0.0562(14) Uani 1 1 d . . . . .
H42 H 0.631067 0.478287 1.003336 0.067 Uiso 1 1 calc R U . . .
C44 C 0.5146(4) 0.6242(3) 0.8120(4) 0.0640(17) Uani 1 1 d . . . . .
H44 H 0.471100 0.631049 0.749030 0.077 Uiso 1 1 calc R U . . .
C46 C 1.0517(4) 0.6898(3) 0.8056(4) 0.0676(18) Uani 1 1 d . . . . .
C47 C 0.9397(4) 0.4139(2) 0.5055(5) 0.0595(15) Uani 1 1 d . . . . .
H47 H 1.006419 0.425379 0.531614 0.071 Uiso 1 1 calc R U . . .
C3 C 0.2989(6) 0.7716(2) 0.4292(6) 0.083(2) Uani 1 1 d . . . . .
H3 H 0.280043 0.803907 0.436424 0.099 Uiso 1 1 calc R U . . .
C25 C 0.8450(4) 0.6414(2) 0.3188(4) 0.0528(14) Uani 1 1 d . . . . .
C13 C 0.7849(5) 0.79341(17) 0.6181(4) 0.0525(13) Uani 1 1 d . . . . .
H13 H 0.717530 0.796683 0.578056 0.063 Uiso 1 1 calc R U . . .
C27 C 0.7564(5) 0.4677(2) 0.9614(4) 0.0597(15) Uani 1 1 d . . . . .
H27 H 0.802238 0.466806 1.024865 0.072 Uiso 1 1 calc R U . . .
C7 C 0.6400(5) 0.6029(2) 0.9972(4) 0.0653(17) Uani 1 1 d . . . . .
H7 H 0.682699 0.595278 1.060110 0.078 Uiso 1 1 calc R U . . .
C29 C 1.1160(5) 0.7314(4) 0.8359(5) 0.089(3) Uani 1 1 d . . . . .
H29 H 1.181178 0.727301 0.880214 0.107 Uiso 1 1 calc R U . . .
C15 C 0.8478(6) 0.8357(2) 0.6439(5) 0.0681(19) Uani 1 1 d . . . . .
H15 H 0.821924 0.866536 0.620588 0.082 Uiso 1 1 calc R U . . .
C31 C 0.9231(5) 0.3695(2) 0.4593(5) 0.0637(17) Uani 1 1 d . . . . .
H31 H 0.977965 0.351024 0.452461 0.076 Uiso 1 1 calc R U . . .
C2 C 0.7915(4) 0.4626(2) 0.8809(4) 0.0553(14) Uani 1 1 d . . . . .
C33 C 0.8182(4) 0.5431(2) 0.2709(4) 0.0555(14) Uani 1 1 d . . . . .
C17 C 0.2281(5) 0.7399(3) 0.3713(6) 0.077(2) Uani 1 1 d . . . . .
H17 H 0.161781 0.750558 0.339433 0.092 Uiso 1 1 calc R U . . .
C35 C 0.4286(4) 0.70880(16) 0.4659(4) 0.0382(10) Uani 1 1 d . . . . .
C9 C 0.8792(5) 0.6212(3) 0.2434(5) 0.077(2) Uani 1 1 d . . . . .
H9 H 0.911181 0.641287 0.208285 0.092 Uiso 1 1 calc R U . . .
C37 C 0.9174(5) 0.6144(2) 0.7373(6) 0.0699(18) Uani 1 1 d . . . . .
H37 H 0.872295 0.588430 0.714003 0.084 Uiso 1 1 calc R U . . .
C19 C 0.2559(4) 0.6926(2) 0.3608(4) 0.0485(12) Uani 1 1 d . . . . .
C39 C 0.9452(6) 0.8311(2) 0.7024(5) 0.075(2) Uani 1 1 d . . . . .
H39 H 0.986581 0.858802 0.719889 0.090 Uiso 1 1 calc R U . . .
C5 C 0.8663(5) 0.5728(3) 0.2208(5) 0.074(2) Uani 1 1 d . . . . .
H5 H 0.890241 0.559817 0.171072 0.088 Uiso 1 1 calc R U . . .
C41 C 1.0847(5) 0.7762(3) 0.8021(5) 0.082(2) Uani 1 1 d . . . . .
H41 H 1.129776 0.802453 0.821636 0.098 Uiso 1 1 calc R U . . .
C21 C 0.9842(5) 0.7851(2) 0.7369(4) 0.0598(17) Uani 1 1 d . . . . .
C43 C 0.5387(6) 0.6136(3) 0.9834(5) 0.075(2) Uani 1 1 d . . . . .
H43 H 0.512746 0.613714 1.037157 0.090 Uiso 1 1 calc R U . . .
C11 C 1.0793(6) 0.6414(4) 0.8375(6) 0.092(3) Uani 1 1 d . . . . .
H11 H 1.143220 0.635031 0.882243 0.110 Uiso 1 1 calc R U . . .
C45 C 0.4756(5) 0.6240(3) 0.8909(5) 0.0731(19) Uani 1 1 d . . . . .
C23 C 1.0123(6) 0.6040(3) 0.8028(7) 0.092(3) Uani 1 1 d . . . . .
H23 H 1.030137 0.571828 0.822919 0.110 Uiso 1 1 calc R U . . .

loop_
_atom_site_aniso_label
_atom_site_aniso_U_11
_atom_site_aniso_U_22
_atom_site_aniso_U_33
_atom_site_aniso_U_23
_atom_site_aniso_U_13
_atom_site_aniso_U_12
Yb1 0.02209(7) 0.01862(7) 0.02486(7) 0.00108(7) 0.00763(5) 0.00108(6)
Co1 0.0366(3) 0.0271(3) 0.0521(4) -0.0016(3) 0.0163(3) -0.0088(2)
Cl03 0.0491(8) 0.0730(9) 0.0593(8) 0.0160(7) 0.0101(6) 0.0083(7)
Cl04 0.0481(8) 0.0646(9) 0.0899(12) -0.0132(8) -0.0014(8) -0.0050(7)
Cl05 0.0459(8) 0.0955(12) 0.0745(11) 0.0176(9) -0.0061(7) -0.0106(8)
Cl06 0.0620(10) 0.1128(14) 0.0559(9) -0.0062(9) 0.0280(8) 0.0178(9)
Cl07 0.0989(14) 0.0947(13) 0.0709(11) -0.0305(10) 0.0334(10) 0.0267(11)
Cl08 0.0954(14) 0.0489(8) 0.1245(17) -0.0370(10) 0.0099(12) 0.0189(8)
Cl09 0.1261(17) 0.0549(9) 0.1031(14) -0.0146(9) 0.0595(13) 0.0305(10)
Cl0A 0.0881(13) 0.0704(10) 0.1386(18) 0.0427(11) 0.0660(13) -0.0034(9)
Cl0B 0.0435(10) 0.199(3) 0.1028(16) -0.0335(17) -0.0072(10) -0.0006(13)
Cl0C 0.0664(14) 0.267(4) 0.119(2) 0.051(2) 0.0558(14) 0.0450(18)
O1 0.0334(16) 0.0274(15) 0.073(2) -0.0033(14) 0.0298(16) 0.0015(12)
O4 0.0346(17) 0.0250(14) 0.074(2) 0.0013(14) 0.0332(17) 0.0026(12)
O6 0.0418(19) 0.0354(17) 0.065(2) 0.0003(16) 0.0085(17) -0.0047(14)
O8 0.0357(17) 0.0244(14) 0.084(3) 0.0011(16) 0.0065(18) 0.0059(13)
O10 0.0443(18) 0.0345(15) 0.0231(13) 0.0088(11) 0.0086(12) 0.0011(13)
O5 0.060(2) 0.0431(18) 0.0298(16) -0.0080(14) 0.0103(15) -0.0023(15)
O3 0.065(2) 0.0397(17) 0.0275(15) 0.0091(13) -0.0030(15) -0.0172(16)
O7 0.0450(19) 0.0350(16) 0.056(2) -0.0046(14) 0.0325(17) -0.0101(14)
O2 0.057(2) 0.054(2) 0.0434(19) -0.0147(16) 0.0217(17) -0.0261(17)
O9 0.063(2) 0.0416(18) 0.063(2) -0.0114(17) 0.032(2) -0.0200(17)
N1 0.049(2) 0.0341(19) 0.040(2) -0.0057(16) 0.0192(18) -0.0101(17)
C1 0.025(2) 0.051(3) 0.037(2) 0.010(2) 0.0144(17) 0.0050(18)
N2 0.047(3) 0.048(2) 0.061(3) 0.007(2) 0.028(2) 0.0040(19)
C4 0.031(2) 0.033(2) 0.039(2) 0.0067(17) 0.0192(17) 0.0110(16)
C6 0.029(2) 0.0273(18) 0.045(2) 0.0023(17) 0.0223(18) 0.0055(15)
C8 0.037(2) 0.0252(18) 0.0222(17) 0.0043(14) 0.0083(15) 0.0052(15)
C10 0.036(2) 0.056(3) 0.033(2) -0.003(2) 0.0140(17) 0.008(2)
C12 0.032(2) 0.046(3) 0.050(3) 0.010(2) 0.0118(19) 0.009(2)
C14 0.036(3) 0.074(4) 0.038(3) -0.006(2) 0.019(2) 0.000(2)
C16 0.037(2) 0.0245(18) 0.041(2) 0.0047(17) 0.0174(18) 0.0040(16)
C18 0.042(3) 0.044(2) 0.030(2) -0.0062(18) 0.0107(19) -0.010(2)
C20 0.042(2) 0.0262(18) 0.0228(18) 0.0038(15) 0.0046(16) -0.0011(16)
C22 0.044(3) 0.056(3) 0.035(2) -0.016(2) 0.019(2) -0.017(2)
C24 0.039(2) 0.037(2) 0.045(3) 0.0056(19) 0.023(2) 0.0099(18)
C26 0.053(3) 0.042(2) 0.029(2) 0.0007(19) 0.009(2) 0.001(2)
C28 0.0196(17) 0.034(2) 0.036(2) 0.0045(16) 0.0088(15) 0.0016(15)
C30 0.046(3) 0.042(2) 0.035(2) 0.0011(19) 0.011(2) 0.000(2)
C32 0.058(4) 0.039(3) 0.058(3) 0.000(2) 0.014(3) 0.017(2)
C34 0.034(2) 0.039(2) 0.049(3) 0.014(2) 0.018(2) 0.0103(18)
C36 0.035(2) 0.044(2) 0.027(2) -0.0053(18) 0.0067(17) -0.0073(18)
C38 0.041(3) 0.054(3) 0.033(2) -0.004(2) 0.0073(19) -0.006(2)
C40 0.065(4) 0.046(3) 0.054(3) 0.003(2) 0.035(3) 0.023(2)
C42 0.080(4) 0.062(3) 0.026(2) -0.003(2) 0.016(3) 0.003(3)
C44 0.045(3) 0.110(5) 0.038(3) 0.008(3) 0.013(2) -0.001(3)
C46 0.037(3) 0.121(6) 0.049(3) -0.007(4) 0.019(3) 0.007(3)
C47 0.025(2) 0.077(4) 0.075(4) 0.016(3) 0.014(2) 0.015(2)
C3 0.074(5) 0.054(4) 0.106(6) -0.001(4) 0.007(4) 0.041(3)
C25 0.039(3) 0.068(3) 0.059(3) 0.027(3) 0.027(2) 0.008(2)
C13 0.075(4) 0.033(2) 0.054(3) -0.004(2) 0.026(3) -0.008(2)
C27 0.073(4) 0.061(3) 0.029(2) -0.007(2) -0.008(2) -0.002(3)
C7 0.073(4) 0.089(5) 0.034(3) 0.013(3) 0.016(3) 0.007(3)
C29 0.043(4) 0.163(9) 0.059(4) -0.038(5) 0.012(3) -0.013(5)
C15 0.106(6) 0.035(3) 0.077(4) -0.012(3) 0.049(4) -0.020(3)
C31 0.049(3) 0.072(4) 0.080(4) 0.015(3) 0.035(3) 0.034(3)
C2 0.045(3) 0.063(3) 0.047(3) -0.007(3) -0.002(2) -0.001(3)
C33 0.045(3) 0.085(4) 0.038(3) -0.005(3) 0.016(2) 0.020(3)
C17 0.053(4) 0.082(5) 0.088(5) 0.023(4) 0.008(3) 0.034(3)
C35 0.047(3) 0.030(2) 0.043(3) 0.0062(18) 0.022(2) 0.0072(19)
C9 0.064(4) 0.118(6) 0.065(4) 0.040(4) 0.044(4) 0.015(4)
C37 0.057(4) 0.064(4) 0.098(5) 0.020(4) 0.038(4) 0.017(3)
C19 0.039(3) 0.059(3) 0.044(3) 0.017(2) 0.007(2) 0.004(2)
C39 0.099(6) 0.065(4) 0.078(5) -0.044(4) 0.054(4) -0.051(4)
C5 0.061(4) 0.122(6) 0.047(3) 0.009(4) 0.031(3) 0.024(4)
C41 0.055(4) 0.130(7) 0.066(4) -0.051(5) 0.027(3) -0.045(4)
C21 0.061(4) 0.078(4) 0.052(3) -0.037(3) 0.035(3) -0.036(3)
C43 0.082(5) 0.103(5) 0.056(4) 0.010(4) 0.044(4) 0.015(4)
C11 0.051(4) 0.156(8) 0.072(5) 0.020(5) 0.022(4) 0.044(5)
C45 0.052(4) 0.115(6) 0.061(4) 0.018(4) 0.030(3) 0.013(4)
C23 0.064(5) 0.106(6) 0.111(7) 0.038(5) 0.034(5) 0.044(5)

loop_
_atom_type_symbol
_atom_type_description
_atom_type_scat_dispersion_real
_atom_type_scat_dispersion_imag
_atom_type_scat_source
C C 0.0033 0.0016 'International Tables Vol C Tables 4.2.6.8 and 6.1.1.4'
H H 0.0000 0.0000 'International Tables Vol C Tables 4.2.6.8 and 6.1.1.4'
Cl Cl 0.1484 0.1585 'International Tables Vol C Tables 4.2.6.8 and 6.1.1.4'
Co Co 0.3494 0.9721 'International Tables Vol C Tables 4.2.6.8 and 6.1.1.4'
N N 0.0061 0.0033 'International Tables Vol C Tables 4.2.6.8 and 6.1.1.4'
O O 0.0106 0.0060 'International Tables Vol C Tables 4.2.6.8 and 6.1.1.4'
Yb Yb -0.3850 5.5486 'International Tables Vol C Tables 4.2.6.8 and 6.1.1.4'

loop_
_geom_angle_atom_site_label_1
_geom_angle_atom_site_label_2
_geom_angle_atom_site_label_3
_geom_angle
_geom_angle_site_symmetry_1
_geom_angle_site_symmetry_3
_geom_angle_publ_flag
O1 Yb1 O10 69.71(11) 3_666 3_666 ?
O1 Yb1 O10 74.81(11) 3_666 . ?
O1 Yb1 O3 90.02(13) 3_666 3_666 ?
O4 Yb1 O1 136.07(10) . 3_666 ?
O4 Yb1 O10 71.81(11) . . ?
O4 Yb1 O10 73.56(11) . 3_666 ?
O4 Yb1 O3 85.79(13) . 3_666 ?
O8 Yb1 O1 73.31(12) . 3_666 ?
O8 Yb1 O4 147.00(12) . . ?
O8 Yb1 O10 116.10(11) . 3_666 ?
O8 Yb1 O10 140.56(13) . . ?
O8 Yb1 O3 78.54(13) . 3_666 ?
O8 Yb1 O7 75.67(12) . . ?
O10 Yb1 O10 72.54(11) . 3_666 ?
O10 Yb1 O3 124.11(10) . 3_666 ?
O5 Yb1 O1 91.87(13) . 3_666 ?
O5 Yb1 O4 107.73(13) . . ?
O5 Yb1 O8 80.79(13) . . ?
O5 Yb1 O10 77.63(11) . . ?
O5 Yb1 O10 148.07(11) . 3_666 ?
O5 Yb1 O3 157.75(12) . 3_666 ?
O5 Yb1 O7 85.30(13) . . ?
O3 Yb1 O10 51.93(9) 3_666 3_666 ?
O7 Yb1 O1 148.91(11) . 3_666 ?
O7 Yb1 O4 73.44(10) . . ?
O7 Yb1 O10 123.98(11) . 3_666 ?
O7 Yb1 O10 133.99(12) . . ?
O7 Yb1 O3 81.72(13) . 3_666 ?
O6 Co1 O2 92.66(16) . . ?
O6 Co1 N1 94.66(15) . . ?
O6 Co1 N2 170.04(16) . . ?
O2 Co1 N1 111.24(14) . . ?
O2 Co1 N2 83.59(16) . . ?
O9 Co1 O6 99.10(17) . . ?
O9 Co1 O2 148.81(14) . . ?
O9 Co1 N1 96.55(14) . . ?
O9 Co1 N2 88.72(17) . . ?
N1 Co1 N2 78.23(17) . . ?
C6 O1 Yb1 138.8(3) . 3_666 ?
C6 O4 Yb1 137.6(3) . . ?
C16 O6 Co1 115.8(3) . . ?
C16 O8 Yb1 173.8(3) . . ?
Yb1 O10 Yb1 107.46(11) . 3_666 ?
C8 O10 Yb1 163.5(3) . . ?
C8 O10 Yb1 88.6(2) . 3_666 ?
C36 O5 Yb1 140.0(3) . . ?
C8 O3 Yb1 98.3(2) . 3_666 ?
C28 O7 Yb1 155.0(3) . . ?
C36 O2 Co1 128.6(3) . . ?
C28 O9 Co1 114.8(3) . . ?
C22 N1 Co1 114.6(3) . . ?
C13 N1 Co1 125.7(4) . . ?
C13 N1 C22 119.6(4) . . ?
C10 C1 C28 116.4(4) . . ?
C10 C1 C25 117.8(4) . . ?
C25 C1 C28 125.7(5) . . ?
C14 N2 Co1 112.4(3) . . ?
C37 N2 Co1 129.5(4) . . ?
C37 N2 C14 117.9(6) . . ?
C12 C4 C6 125.3(4) . . ?
C24 C4 C6 116.4(4) . . ?
C24 C4 C12 118.2(4) . . ?
O1 C6 O4 126.6(4) . . ?
O1 C6 C4 115.9(4) . . ?
O4 C6 C4 117.5(4) . . ?
O10 C8 Yb1 65.3(2) . 3_666 ?
O10 C8 O3 121.0(4) . . ?
O10 C8 C20 120.1(4) . . ?
O3 C8 Yb1 55.8(2) . 3_666 ?
O3 C8 C20 118.7(3) . . ?
C20 C8 Yb1 170.5(3) . 3_666 ?
C1 C10 H10 119.4 . . ?
C33 C10 C1 121.1(5) . . ?
C33 C10 H10 119.4 . . ?
C4 C12 Cl04 123.5(3) . . ?
C4 C12 C47 120.1(5) . . ?
C47 C12 Cl04 116.3(4) . . ?
N2 C14 C22 117.0(5) . . ?
N2 C14 C46 122.9(6) . . ?
C46 C14 C22 120.1(6) . . ?
O6 C16 C35 119.2(4) . . ?
O8 C16 O6 123.0(4) . . ?
O8 C16 C35 117.8(4) . . ?
C30 C18 C36 123.2(4) . . ?
C44 C18 C30 117.5(4) . . ?
C44 C18 C36 119.2(4) . . ?
C26 C20 C8 121.9(4) . . ?
C38 C20 C8 119.5(4) . . ?
C38 C20 C26 118.4(4) . . ?
N1 C22 C14 117.6(4) . . ?
N1 C22 C21 122.3(5) . . ?
C21 C22 C14 120.1(5) . . ?
C4 C24 H24 119.7 . . ?
C40 C24 C4 120.6(5) . . ?
C40 C24 H24 119.7 . . ?
C20 C26 Cl06 119.3(4) . . ?
C20 C26 C42 120.7(5) . . ?
C42 C26 Cl06 120.0(4) . . ?
O7 C28 C1 118.1(4) . . ?
O9 C28 O7 122.9(4) . . ?
O9 C28 C1 118.9(4) . . ?
C18 C30 Cl03 118.9(4) . . ?
C7 C30 Cl03 119.6(4) . . ?
C7 C30 C18 121.5(5) . . ?
C3 C32 Cl08 117.0(4) . . ?
C3 C32 C35 121.0(6) . . ?
C35 C32 Cl08 122.0(4) . . ?
C35 C34 H34 119.1 . . ?
C19 C34 H34 119.1 . . ?
C19 C34 C35 121.8(5) . . ?
O5 C36 C18 118.7(4) . . ?
O2 C36 O5 126.2(4) . . ?
O2 C36 C18 115.1(4) . . ?
C20 C38 H38 119.8 . . ?
C20 C38 C2 120.4(5) . . ?
C2 C38 H38 119.8 . . ?
C24 C40 Cl09 118.9(5) . . ?
C31 C40 Cl09 120.2(4) . . ?
C31 C40 C24 120.8(5) . . ?
C26 C42 H42 120.0 . . ?
C27 C42 C26 120.1(5) . . ?
C27 C42 H42 120.0 . . ?
C18 C44 H44 119.2 . . ?
C45 C44 C18 121.6(6) . . ?
C45 C44 H44 119.2 . . ?
C14 C46 C29 118.7(7) . . ?
C14 C46 C11 116.7(7) . . ?
C11 C46 C29 124.6(7) . . ?
C12 C47 H47 119.5 . . ?
C31 C47 C12 120.9(5) . . ?
C31 C47 H47 119.5 . . ?
C32 C3 H3 119.5 . . ?
C17 C3 C32 121.0(6) . . ?
C17 C3 H3 119.5 . . ?
C1 C25 Cl0A 123.4(4) . . ?
C1 C25 C9 119.8(6) . . ?
C9 C25 Cl0A 116.8(4) . . ?
N1 C13 H13 119.5 . . ?
N1 C13 C15 121.0(6) . . ?
C15 C13 H13 119.5 . . ?
C42 C27 H27 120.0 . . ?
C42 C27 C2 120.1(5) . . ?
C2 C27 H27 120.0 . . ?
C30 C7 H7 120.2 . . ?
C30 C7 C43 119.6(6) . . ?
C43 C7 H7 120.2 . . ?
C46 C29 H29 119.4 . . ?
C41 C29 C46 121.2(7) . . ?
C41 C29 H29 119.4 . . ?
C13 C15 H15 120.2 . . ?
C39 C15 C13 119.6(6) . . ?
C39 C15 H15 120.2 . . ?
C40 C31 H31 120.4 . . ?
C47 C31 C40 119.2(5) . . ?
C47 C31 H31 120.4 . . ?
C38 C2 Cl0B 119.9(5) . . ?
C27 C2 Cl0B 119.8(4) . . ?
C27 C2 C38 120.3(5) . . ?
C10 C33 Cl07 119.2(5) . . ?
C5 C33 Cl07 120.5(5) . . ?
C5 C33 C10 120.2(6) . . ?
C3 C17 H17 120.3 . . ?
C19 C17 C3 119.3(6) . . ?
C19 C17 H17 120.3 . . ?
C32 C35 C16 126.5(5) . . ?
C32 C35 C34 116.8(5) . . ?
C34 C35 C16 116.7(4) . . ?
C25 C9 H9 119.6 . . ?
C5 C9 C25 120.8(5) . . ?
C5 C9 H9 119.6 . . ?
N2 C37 H37 118.3 . . ?
N2 C37 C23 123.5(7) . . ?
C23 C37 H37 118.3 . . ?
C34 C19 Cl05 119.8(4) . . ?
C17 C19 Cl05 120.2(5) . . ?
C17 C19 C34 120.1(6) . . ?
C15 C39 H39 119.8 . . ?
C15 C39 C21 120.4(5) . . ?
C21 C39 H39 119.8 . . ?
C33 C5 H5 119.9 . . ?
C9 C5 C33 120.2(6) . . ?
C9 C5 H5 119.9 . . ?
C29 C41 H41 118.9 . . ?
C29 C41 C21 122.1(7) . . ?
C21 C41 H41 118.9 . . ?
C22 C21 C41 117.7(7) . . ?
C39 C21 C22 117.2(6) . . ?
C39 C21 C41 125.1(6) . . ?
C7 C43 H43 119.9 . . ?
C45 C43 C7 120.3(5) . . ?
C45 C43 H43 119.9 . . ?
C46 C11 H11 120.1 . . ?
C23 C11 C46 119.9(7) . . ?
C23 C11 H11 120.1 . . ?
C44 C45 Cl0C 119.8(5) . . ?
C43 C45 Cl0C 120.6(5) . . ?
C43 C45 C44 119.6(6) . . ?
C37 C23 H23 120.5 . . ?
C11 C23 C37 119.1(7) . . ?
C11 C23 H23 120.5 . . ?

loop_
_geom_bond_atom_site_label_1
_geom_bond_atom_site_label_2
_geom_bond_distance
_geom_bond_site_symmetry_2
_geom_bond_publ_flag
Yb1 O1 2.280(3) 3_666 ?
Yb1 O4 2.273(3) . ?
Yb1 O8 2.244(3) . ?
Yb1 O10 2.563(3) 3_666 ?
Yb1 O10 2.300(3) . ?
Yb1 O5 2.242(3) . ?
Yb1 O3 2.358(3) 3_666 ?
Yb1 O7 2.266(3) . ?
Co1 O6 2.011(4) . ?
Co1 O2 2.012(3) . ?
Co1 O9 2.010(4) . ?
Co1 N1 2.070(4) . ?
Co1 N2 2.141(5) . ?
Cl03 C30 1.730(5) . ?
Cl04 C12 1.731(5) . ?
Cl05 C19 1.731(6) . ?
Cl06 C26 1.720(5) . ?
Cl07 C33 1.735(7) . ?
Cl08 C32 1.736(6) . ?
Cl09 C40 1.729(6) . ?
Cl0A C25 1.723(6) . ?
Cl0B C2 1.714(6) . ?
Cl0C C45 1.714(7) . ?
O1 C6 1.243(5) . ?
O4 C6 1.245(5) . ?
O6 C16 1.239(5) . ?
O8 C16 1.231(5) . ?
O10 C8 1.240(4) . ?
O5 C36 1.244(5) . ?
O3 C8 1.244(5) . ?
O7 C28 1.239(5) . ?
O2 C36 1.235(5) . ?
O9 C28 1.237(5) . ?
N1 C22 1.348(6) . ?
N1 C13 1.318(6) . ?
C1 C10 1.392(7) . ?
C1 C28 1.505(6) . ?
C1 C25 1.394(6) . ?
N2 C14 1.352(7) . ?
N2 C37 1.319(7) . ?
C4 C6 1.521(5) . ?
C4 C12 1.383(6) . ?
C4 C24 1.380(6) . ?
C8 C20 1.498(6) . ?
C10 H10 0.9300 . ?
C10 C33 1.377(6) . ?
C12 C47 1.384(7) . ?
C14 C22 1.418(8) . ?
C14 C46 1.399(8) . ?
C16 C35 1.491(6) . ?
C18 C30 1.382(6) . ?
C18 C36 1.492(6) . ?
C18 C44 1.376(7) . ?
C20 C26 1.383(6) . ?
C20 C38 1.377(6) . ?
C22 C21 1.405(7) . ?
C24 H24 0.9300 . ?
C24 C40 1.376(6) . ?
C26 C42 1.384(7) . ?
C30 C7 1.369(7) . ?
C32 C3 1.378(8) . ?
C32 C35 1.384(6) . ?
C34 H34 0.9300 . ?
C34 C35 1.393(7) . ?
C34 C19 1.381(6) . ?
C38 H38 0.9300 . ?
C38 C2 1.383(7) . ?
C40 C31 1.363(8) . ?
C42 H42 0.9300 . ?
C42 C27 1.358(8) . ?
C44 H44 0.9300 . ?
C44 C45 1.373(8) . ?
C46 C29 1.418(11) . ?
C46 C11 1.405(11) . ?
C47 H47 0.9300 . ?
C47 C31 1.359(9) . ?
C3 H3 0.9300 . ?
C3 C17 1.370(10) . ?
C25 C9 1.398(9) . ?
C13 H13 0.9300 . ?
C13 C15 1.417(7) . ?
C27 H27 0.9300 . ?
C27 C2 1.367(8) . ?
C7 H7 0.9300 . ?
C7 C43 1.370(9) . ?
C29 H29 0.9300 . ?
C29 C41 1.332(11) . ?
C15 H15 0.9300 . ?
C15 C39 1.348(10) . ?
C31 H31 0.9300 . ?
C33 C5 1.365(9) . ?
C17 H17 0.9300 . ?
C17 C19 1.360(8) . ?
C9 H9 0.9300 . ?
C9 C5 1.353(10) . ?
C37 H37 0.9300 . ?
C37 C23 1.379(10) . ?
C39 H39 0.9300 . ?
C39 C21 1.389(10) . ?
C5 H5 0.9300 . ?
C41 H41 0.9300 . ?
C41 C21 1.428(10) . ?
C43 H43 0.9300 . ?
C43 C45 1.365(9) . ?
C11 H11 0.9300 . ?
C11 C23 1.359(12) . ?
C23 H23 0.9300 . ?

loop_
_geom_torsion_atom_site_label_1
_geom_torsion_atom_site_label_2
_geom_torsion_atom_site_label_3
_geom_torsion_atom_site_label_4
_geom_torsion
_geom_torsion_site_symmetry_1
_geom_torsion_site_symmetry_2
_geom_torsion_site_symmetry_3
_geom_torsion_site_symmetry_4
_geom_torsion_publ_flag
Yb1 O1 C6 O4 -11.9(8) 3_666 . . . ?
Yb1 O1 C6 C4 169.1(3) 3_666 . . . ?
Yb1 O4 C6 O1 14.4(8) . . . . ?
Yb1 O4 C6 C4 -166.6(3) . . . . ?
Yb1 O10 C8 Yb1 166.4(10) . . . 3_666 ?
Yb1 O10 C8 O3 161.7(8) . . . . ?
Yb1 O10 C8 O3 -4.6(4) 3_666 . . . ?
Yb1 O10 C8 C20 -22.3(12) . . . . ?
Yb1 O10 C8 C20 171.3(3) 3_666 . . . ?
Yb1 O5 C36 O2 -57.9(8) . . . . ?
Yb1 O5 C36 C18 120.0(5) . . . . ?
Yb1 O3 C8 O10 5.1(5) 3_666 . . . ?
Yb1 O3 C8 C20 -170.9(3) 3_666 . . . ?
Yb1 O7 C28 O9 81.7(9) . . . . ?
Yb1 O7 C28 C1 -100.8(7) . . . . ?
Co1 O6 C16 O8 -6.0(6) . . . . ?
Co1 O6 C16 C35 175.7(3) . . . . ?
Co1 O2 C36 O5 4.1(8) . . . . ?
Co1 O2 C36 C18 -173.9(3) . . . . ?
Co1 O9 C28 O7 -0.9(6) . . . . ?
Co1 O9 C28 C1 -178.4(3) . . . . ?
Co1 N1 C22 C14 -3.3(5) . . . . ?
Co1 N1 C22 C21 178.2(3) . . . . ?
Co1 N1 C13 C15 -177.1(4) . . . . ?
Co1 N2 C14 C22 -3.1(5) . . . . ?
Co1 N2 C14 C46 177.2(4) . . . . ?
Co1 N2 C37 C23 -175.0(5) . . . . ?
Cl03 C30 C7 C43 179.3(5) . . . . ?
Cl04 C12 C47 C31 175.7(5) . . . . ?
Cl06 C26 C42 C27 -178.5(4) . . . . ?
Cl07 C33 C5 C9 179.5(5) . . . . ?
Cl08 C32 C3 C17 -178.5(6) . . . . ?
Cl08 C32 C35 C16 -1.4(7) . . . . ?
Cl08 C32 C35 C34 178.0(4) . . . . ?
Cl09 C40 C31 C47 -177.1(5) . . . . ?
Cl0A C25 C9 C5 178.9(6) . . . . ?
O6 C16 C35 C32 -16.1(7) . . . . ?
O6 C16 C35 C34 164.5(4) . . . . ?
O8 C16 C35 C32 165.4(5) . . . . ?
O8 C16 C35 C34 -14.0(6) . . . . ?
O10 C8 C20 C26 121.0(5) . . . . ?
O10 C8 C20 C38 -63.6(5) . . . . ?
O3 C8 C20 C26 -63.0(6) . . . . ?
O3 C8 C20 C38 112.4(5) . . . . ?
N1 C22 C21 C39 -1.2(7) . . . . ?
N1 C22 C21 C41 176.9(5) . . . . ?
N1 C13 C15 C39 -0.5(9) . . . . ?
C1 C10 C33 Cl07 178.8(4) . . . . ?
C1 C10 C33 C5 -1.3(8) . . . . ?
C1 C25 C9 C5 0.5(10) . . . . ?
N2 C14 C22 N1 4.3(6) . . . . ?
N2 C14 C22 C21 -177.1(4) . . . . ?
N2 C14 C46 C29 178.6(5) . . . . ?
N2 C14 C46 C11 -2.4(8) . . . . ?
N2 C37 C23 C11 -0.1(12) . . . . ?
C4 C12 C47 C31 -1.3(8) . . . . ?
C4 C24 C40 Cl09 178.6(4) . . . . ?
C4 C24 C40 C31 -0.9(8) . . . . ?
C6 C4 C12 Cl04 5.4(7) . . . . ?
C6 C4 C12 C47 -177.8(5) . . . . ?
C6 C4 C24 C40 178.9(4) . . . . ?
C8 C20 C26 Cl06 -8.1(6) . . . . ?
C8 C20 C26 C42 173.7(4) . . . . ?
C8 C20 C38 C2 -173.0(4) . . . . ?
C10 C1 C28 O7 -6.8(6) . . . . ?
C10 C1 C28 O9 170.8(4) . . . . ?
C10 C1 C25 Cl0A 179.5(4) . . . . ?
C10 C1 C25 C9 -2.1(8) . . . . ?
C10 C33 C5 C9 -0.5(10) . . . . ?
C12 C4 C6 O1 -158.6(4) . . . . ?
C12 C4 C6 O4 22.4(7) . . . . ?
C12 C4 C24 C40 -1.7(7) . . . . ?
C12 C47 C31 C40 -1.3(9) . . . . ?
C14 N2 C37 C23 -0.3(9) . . . . ?
C14 C22 C21 C39 -179.6(5) . . . . ?
C14 C22 C21 C41 -1.6(7) . . . . ?
C14 C46 C29 C41 -1.3(10) . . . . ?
C14 C46 C11 C23 1.9(10) . . . . ?
C18 C30 C7 C43 -0.2(9) . . . . ?
C18 C44 C45 Cl0C -179.9(5) . . . . ?
C18 C44 C45 C43 -0.6(12) . . . . ?
C20 C26 C42 C27 -0.3(8) . . . . ?
C20 C38 C2 Cl0B 178.8(4) . . . . ?
C20 C38 C2 C27 -1.4(8) . . . . ?
C22 N1 C13 C15 -0.3(7) . . . . ?
C22 C14 C46 C29 -1.1(8) . . . . ?
C22 C14 C46 C11 177.9(5) . . . . ?
C24 C4 C6 O1 20.8(6) . . . . ?
C24 C4 C6 O4 -158.3(4) . . . . ?
C24 C4 C12 Cl04 -174.0(4) . . . . ?
C24 C4 C12 C47 2.8(7) . . . . ?
C24 C40 C31 C47 2.5(9) . . . . ?
C26 C20 C38 C2 2.5(7) . . . . ?
C26 C42 C27 C2 1.5(9) . . . . ?
C28 C1 C10 C33 -175.0(4) . . . . ?
C28 C1 C25 Cl0A -3.2(7) . . . . ?
C28 C1 C25 C9 175.2(5) . . . . ?
C30 C18 C36 O5 97.1(6) . . . . ?
C30 C18 C36 O2 -84.8(6) . . . . ?
C30 C18 C44 C45 1.4(9) . . . . ?
C30 C7 C43 C45 1.0(11) . . . . ?
C32 C3 C17 C19 0.0(12) . . . . ?
C36 C18 C30 Cl03 -3.8(7) . . . . ?
C36 C18 C30 C7 175.7(5) . . . . ?
C36 C18 C44 C45 -175.5(6) . . . . ?
C38 C20 C26 Cl06 176.5(4) . . . . ?
C38 C20 C26 C42 -1.7(7) . . . . ?
C42 C27 C2 Cl0B 179.2(5) . . . . ?
C42 C27 C2 C38 -0.7(9) . . . . ?
C44 C18 C30 Cl03 179.5(4) . . . . ?
C44 C18 C30 C7 -1.0(8) . . . . ?
C44 C18 C36 O5 -86.2(6) . . . . ?
C44 C18 C36 O2 91.9(6) . . . . ?
C46 C14 C22 N1 -176.0(4) . . . . ?
C46 C14 C22 C21 2.6(7) . . . . ?
C46 C29 C41 C21 2.4(11) . . . . ?
C46 C11 C23 C37 -0.7(12) . . . . ?
C3 C32 C35 C16 178.7(6) . . . . ?
C3 C32 C35 C34 -1.9(8) . . . . ?
C3 C17 C19 Cl05 178.9(6) . . . . ?
C3 C17 C19 C34 -0.8(10) . . . . ?
C25 C1 C10 C33 2.6(7) . . . . ?
C25 C1 C28 O7 175.9(5) . . . . ?
C25 C1 C28 O9 -6.5(7) . . . . ?
C25 C9 C5 C33 0.9(11) . . . . ?
C13 N1 C22 C14 179.6(4) . . . . ?
C13 N1 C22 C21 1.1(7) . . . . ?
C13 C15 C39 C21 0.4(9) . . . . ?
C7 C43 C45 Cl0C 178.7(6) . . . . ?
C7 C43 C45 C44 -0.7(12) . . . . ?
C29 C46 C11 C23 -179.1(7) . . . . ?
C29 C41 C21 C22 -0.9(9) . . . . ?
C29 C41 C21 C39 177.0(6) . . . . ?
C15 C39 C21 C22 0.4(8) . . . . ?
C15 C39 C21 C41 -177.5(6) . . . . ?
C35 C32 C3 C17 1.4(11) . . . . ?
C35 C34 C19 Cl05 -179.4(4) . . . . ?
C35 C34 C19 C17 0.3(8) . . . . ?
C37 N2 C14 C22 -178.7(5) . . . . ?
C37 N2 C14 C46 1.6(7) . . . . ?
C19 C34 C35 C16 -179.5(4) . . . . ?
C19 C34 C35 C32 1.0(7) . . . . ?
C11 C46 C29 C41 179.7(7) . . . . ?
